data_2011323
loop_
_publ_author_name
'Lah, Nina'
'Leban, Ivan'
'Majcen-Le Mar\'echal, Alenka'
'Le Grel, Philippe'
'Robert, Albert'
'Sieler, Joachim'
'Giester, Gerald'

_publ_section_title
;
 From \a-carbamoyl-\a-cyanooxiranes to 3-halogenopyruvamides
;
_journal_issue 9
_journal_name_full 'Acta Crystallographica Section C'
_journal_page_first 1164
_journal_page_last 1167
_journal_paper_doi 10.1107/S0108270100008623
_journal_volume 56
_journal_year 2000
_chemical_formula_moiety 'C9 H10 Cl N O3'
_chemical_formula_sum 'C9 H10 Cl N O3'
_chemical_formula_weight 215.63
_chemical_name_systematic
;
 3-chloro-3-phenyl-2,2-dihydroxypropanamide
;
_space_group_IT_number 9
_symmetry_cell_setting monoclinic
_symmetry_space_group_name_Hall 'C -2yc'
_symmetry_space_group_name_H-M 'C 1 c 1'
_audit_creation_method SHELXL-97
_cell_angle_alpha 90.00
_cell_angle_beta 107.96(3)
_cell_angle_gamma 90.00
_cell_formula_units_Z 4
_cell_length_a 5.5260(10)
_cell_length_b 29.989(6)
_cell_length_c 5.9970(10)
_cell_measurement_reflns_used 1798
_cell_measurement_temperature 293(2)
_cell_measurement_theta_max 25.99
_cell_measurement_theta_min 2.72
_cell_volume 945.4(3)
_computing_cell_refinement 'DENZO and SCALEPACK (Otwinowski & Minor, 1997)'
_computing_data_collection 'COLLECT Software (Nonius, 1998)'
_computing_data_reduction 'DENZO and SCALEPACK'
_computing_molecular_graphics 'ORTEPIII (Burnett & Johnson, 1996)'
_computing_publication_material SHELXL97
_computing_structure_refinement 'SHELXL97 (Sheldrick, 1997)'
_computing_structure_solution 'SHELXS97 (Sheldrick, 1997)'
_diffrn_ambient_temperature 293(2)
_diffrn_measurement_device_type 'Nonius-Kappa CCD diffractometer'
_diffrn_measurement_method '1\% \f and \w'
_diffrn_radiation_monochromator graphite
_diffrn_radiation_source 'fine-focus sealed tube'
_diffrn_radiation_type MoK\a
_diffrn_radiation_wavelength .71073
_diffrn_reflns_av_R_equivalents .0232
_diffrn_reflns_av_sigmaI/netI .0430
_diffrn_reflns_limit_h_max 6
_diffrn_reflns_limit_h_min -6
_diffrn_reflns_limit_k_max 36
_diffrn_reflns_limit_k_min -36
_diffrn_reflns_limit_l_max 7
_diffrn_reflns_limit_l_min -7
_diffrn_reflns_number 1798
_diffrn_reflns_theta_full 25.99
_diffrn_reflns_theta_max 25.99
_diffrn_reflns_theta_min 2.72
_diffrn_standards_decay_% 1.7
_exptl_absorpt_coefficient_mu .383
_exptl_absorpt_correction_type none
_exptl_crystal_colour colourless
_exptl_crystal_density_diffrn 1.515
_exptl_crystal_density_method 'not measured'
_exptl_crystal_description prismatic
_exptl_crystal_F_000 448
_exptl_crystal_size_max .40
_exptl_crystal_size_mid .35
_exptl_crystal_size_min .25
_refine_diff_density_max .166
_refine_diff_density_min -.157
_refine_ls_abs_structure_details 'Flack (1983)'
_refine_ls_abs_structure_Flack .50(5)
_refine_ls_extinction_coef .024(2)
_refine_ls_extinction_method 'SHELXL97 (Sheldrick, 1997)'
_refine_ls_goodness_of_fit_ref 1.006
_refine_ls_hydrogen_treatment constr
_refine_ls_matrix_type full
_refine_ls_number_parameters 137
_refine_ls_number_reflns 1781
_refine_ls_number_restraints 2
_refine_ls_restrained_S_all 1.005
_refine_ls_R_factor_all .0344
_refine_ls_R_factor_gt .0278
_refine_ls_shift/su_max .001
_refine_ls_shift/su_mean .000
_refine_ls_structure_factor_coef Fsqd
_refine_ls_weighting_details 'w = 1/[\s^2^(Fo^2^)+(0.0287P)^2^] where P=(Fo^2^+2Fc^2^)/3'
_refine_ls_weighting_scheme calc
_refine_ls_wR_factor_ref .0634
_reflns_number_gt 1550
_reflns_number_total 1781
_reflns_threshold_expression I>2\s(I)
_cod_data_source_file gd1105.cif
_cod_data_source_block IV
_cod_depositor_comments
;
The following automatic conversions were performed:

'_geom_hbond_publ_flag' value 'Y' changed to 'y' according to
/home/saulius/struct/CIF-dictionaries/cif_core.dic dictionary named
'cif_core.dic' version 2.4.1 from 2010-06-29 (2 times).

Automatic conversion script
Id: cif_fix_values 1715 2011-07-08 13:25:40Z adriana 

The following automatic conversions were performed:

'_refine_ls_weighting_scheme' value 'calc w =
1/[\s^2^(Fo^2^)+(0.0287P)^2^] where P=(Fo^2^+2Fc^2^)/3' was changed
to 'calc'. New tag '_refine_ls_weighting_details' was created. The
value of the new tag was set to 'w = 1/[\s^2^(Fo^2^)+(0.0287P)^2^]
where P=(Fo^2^+2Fc^2^)/3'.

Automatic conversion script
Id: cif_fix_values 3143 2015-03-26 13:38:13Z robertas 
;
_cod_original_sg_symbol_H-M 'C c'
_cod_database_code 2011323

loop_
_symmetry_equiv_pos_as_xyz
'x, y, z'
'x, -y, z+1/2'
'x+1/2, y+1/2, z'
'x+1/2, -y+1/2, z+1/2'

loop_
_atom_site_label
_atom_site_fract_x
_atom_site_fract_y
_atom_site_fract_z
_atom_site_U_iso_or_equiv
_atom_site_adp_type
_atom_site_calc_flag
_atom_site_refinement_flags
_atom_site_occupancy
_atom_site_disorder_assembly
_atom_site_disorder_group
_atom_site_type_symbol
Cl .16258(8) .124077(19) .21761(8) .05386(18) Uani d . 1 . . Cl
O2 -.3113(2) .06060(5) .03079(18) .0496(4) Uani d . 1 . . O
H21 -.2398 .0616 .1725 .073(9) Uiso calc R 1 . . H
O1 -.1405(2) .05041(5) -.48339(19) .0561(4) Uani d R 1 . . O
C4 -.2056(4) .14729(6) -.1812(3) .0384(4) Uani d . 1 . . C
O3 .0723(3) .03416(5) .0011(3) .0550(4) Uani d . 1 . . O
H31 .0174 .0087 -.0038 .106(13) Uiso calc R 1 . . H
N1 -.5146(4) .04729(7) -.4077(4) .0606(5) Uani d . 1 . . N
H1 -.5987 .0412 -.5508 .091(10) Uiso calc R 1 . . H
H2 -.5925 .0496 -.3042 .069(8) Uiso calc R 1 . . H
C3 -.0171(4) .11083(6) -.0800(3) .0386(5) Uani d . 1 . . C
H3 .1032 .1099 -.1714 .052(6) Uiso calc R 1 . . H
C2 -.1314(4) .06384(7) -.0872(3) .0391(4) Uani d . 1 . . C
C9 -.2038(4) .16836(7) -.3868(4) .0468(5) Uani d . 1 . . C
H9 -.0877 .1595 -.4622 .047(6) Uiso calc R 1 . . H
C5 -.3815(4) .16089(7) -.0730(4) .0465(5) Uani d . 1 . . C
H5 -.3859 .1470 .0643 .057(6) Uiso calc R 1 . . H
C1 -.2683(4) .05304(6) -.3474(4) .0429(5) Uani d . 1 . . C
C8 -.3733(5) .20236(8) -.4799(4) .0610(6) Uani d . 1 . . C
H8 -.3711 .2163 -.6177 .071(8) Uiso calc R 1 . . H
C7 -.5452(5) .21557(8) -.3691(5) .0621(6) Uani d . 1 . . C
H7 -.6585 .2386 -.4316 .096(9) Uiso calc R 1 . . H
C6 -.5500(4) .19488(7) -.1670(4) .0564(6) Uani d . 1 . . C
H6 -.6671 .2038 -.0930 .075(8) Uiso calc R 1 . . H

loop_
_atom_site_aniso_label
_atom_site_aniso_U_11
_atom_site_aniso_U_22
_atom_site_aniso_U_33
_atom_site_aniso_U_12
_atom_site_aniso_U_13
_atom_site_aniso_U_23
Cl .0438(2) .0725(4) .0405(2) -.0043(3) .00592(19) -.0035(3)
O2 .0480(8) .0600(10) .0461(9) -.0068(7) .0224(7) .0063(7)
O1 .0775(11) .0505(9) .0483(8) -.0010(7) .0315(8) -.0006(7)
C4 .0415(10) .0366(11) .0351(9) -.0055(8) .0087(9) -.0034(8)
O3 .0460(9) .0489(10) .0672(10) .0082(7) .0131(8) .0163(8)
N1 .0483(11) .0662(14) .0605(13) -.0020(9) .0067(11) -.0141(10)
C3 .0355(10) .0451(12) .0367(10) -.0031(8) .0134(9) .0004(8)
C2 .0330(9) .0437(12) .0409(11) .0019(8) .0117(8) .0064(8)
C9 .0536(12) .0475(13) .0410(11) -.0073(11) .0171(10) -.0031(9)
C5 .0434(11) .0500(12) .0483(12) .0009(10) .0176(10) .0010(10)
C1 .0513(12) .0324(11) .0461(11) .0011(8) .0167(10) .0004(8)
C8 .0828(16) .0474(13) .0422(11) -.0028(12) .0037(12) .0060(10)
C7 .0594(13) .0495(14) .0636(14) .0059(11) -.0015(11) -.0016(12)
C6 .0492(12) .0553(15) .0630(15) .0058(10) .0147(12) -.0044(12)

loop_
_atom_type_symbol
_atom_type_description
_atom_type_scat_dispersion_real
_atom_type_scat_dispersion_imag
_atom_type_scat_source
C C .0033 .0016 'International Tables Vol C Tables 4.2.6.8 and 6.1.1.4'
H H .0000 .0000 'International Tables Vol C Tables 4.2.6.8 and 6.1.1.4'
N N .0061 .0033 'International Tables Vol C Tables 4.2.6.8 and 6.1.1.4'
O O .0106 .0060 'International Tables Vol C Tables 4.2.6.8 and 6.1.1.4'
Cl Cl .1484 .1585 'International Tables Vol C Tables 4.2.6.8 and 6.1.1.4'

loop_
_geom_angle_atom_site_label_1
_geom_angle_atom_site_label_2
_geom_angle_atom_site_label_3
_geom_angle
_geom_angle_publ_flag
C2 O2 H21 109.5 ?
C5 C4 C9 118.68(18) yes
C5 C4 C3 121.58(17) yes
C9 C4 C3 119.74(17) yes
C2 O3 H31 109.5 ?
C1 N1 H1 120.0 ?
C1 N1 H2 120.0 ?
H1 N1 H2 120.0 ?
C4 C3 C2 115.30(17) yes
C4 C3 Cl 109.99(13) yes
C2 C3 Cl 109.04(13) yes
C4 C3 H3 107.5 ?
C2 C3 H3 107.5 ?
Cl C3 H3 107.5 ?
O2 C2 O3 112.33(15) yes
O2 C2 C3 113.66(16) yes
O3 C2 C3 107.19(15) yes
O2 C2 C1 107.17(15) yes
O3 C2 C1 109.50(16) yes
C3 C2 C1 106.81(15) yes
C8 C9 C4 120.4(2) yes
C8 C9 H9 119.8 ?
C4 C9 H9 119.8 ?
C6 C5 C4 120.6(2) yes
C6 C5 H5 119.7 ?
C4 C5 H5 119.7 ?
O1 C1 N1 124.6(2) yes
O1 C1 C2 118.62(17) yes
N1 C1 C2 116.80(19) yes
C7 C8 C9 120.0(2) yes
C7 C8 H8 120.0 ?
C9 C8 H8 120.0 ?
C6 C7 C8 120.1(2) yes
C6 C7 H7 119.9 ?
C8 C7 H7 119.9 ?
C7 C6 C5 120.2(2) yes
C7 C6 H6 119.9 ?
C5 C6 H6 119.9 ?

loop_
_geom_bond_atom_site_label_1
_geom_bond_atom_site_label_2
_geom_bond_site_symmetry_2
_geom_bond_distance
_geom_bond_publ_flag
Cl C3 . 1.7987(19) yes
O2 C2 . 1.390(2) yes
O2 H21 . .8200 ?
O1 C1 . 1.235(2) yes
C4 C5 . 1.386(3) yes
C4 C9 . 1.388(3) yes
C4 C3 . 1.503(3) yes
O3 C2 . 1.404(2) yes
O3 H31 . .8200 ?
N1 C1 . 1.308(3) yes
N1 H1 . .8600 ?
N1 H2 . .8600 ?
C3 C2 . 1.539(3) yes
C3 H3 . .9800 ?
C2 C1 . 1.544(3) yes
C9 C8 . 1.381(3) yes
C9 H9 . .9300 ?
C5 C6 . 1.378(3) yes
C5 H5 . .9300 ?
C8 C7 . 1.375(3) yes
C8 H8 . .9300 ?
C7 C6 . 1.369(4) yes
C7 H7 . .9300 .
C6 H6 . .9300 .

loop_
_geom_hbond_atom_site_label_D
_geom_hbond_atom_site_label_H
_geom_hbond_atom_site_label_A
_geom_hbond_site_symmetry_A
_geom_hbond_distance_DH
_geom_hbond_distance_HA
_geom_hbond_distance_DA
_geom_hbond_angle_DHA
_geom_hbond_publ_flag
N1 H2 O2 . .86 2.15 2.552(3) 107.9 ?
O2 H21 O1 1_556 .82 1.99 2.789(2) 163.4 y
O3 H31 O1 2 .82 1.99 2.809(2) 171.9 y
